data_7049837
loop_
_publ_author_name
'Schachner, J. A.'
'Berner, B.'
'Belaj, F.'
'M\"osch-Zanetti, N C'

_publ_section_title
;
 Stereoisomers and functional groups in oxidorhenium(v) complexes: effects
 on catalytic activity.
;
_journal_issue 23
_journal_name_full 'Dalton transactions (Cambridge, England : 2003)'
_journal_page_first 8106
_journal_page_last 8115
_journal_paper_doi 10.1039/c9dt01352k
_journal_volume 48
_journal_year 2019
_chemical_compound_source 'synthetical product'
_chemical_formula_moiety 'C22 H24 Cl N2 O5 Re'
_chemical_formula_sum 'C22 H24 Cl N2 O5 Re'
_chemical_formula_weight 618.08
_chemical_name_common chloro-bis[2-(4,4-dimethyl-4,5-dihydro-1,3-oxazol-2-yl)-pheno-lato-N,O]-oxo-rhenium(V)
_chemical_name_systematic chloro-bis[2-(4,4-dimethyl-4,5-dihydro-1,3-oxazol-2-yl)-pheno-lato-N,O]-oxo-rhenium(V)
_space_group_crystal_system triclinic
_space_group_IT_number 2
_space_group_name_Hall '-P 1'
_space_group_name_H-M_alt 'P -1'
_symmetry_space_group_name_Hall '-P 1'
_symmetry_space_group_name_H-M 'P -1'
_atom_sites_solution_hydrogens geom
_atom_sites_solution_primary direct
_atom_sites_solution_secondary difmap
_audit_creation_method 'manual edited SHELXL-2014/6.cif file'
_audit_update_record
;
2017-07-17 deposited with the CCDC.    2019-04-17 downloaded from the CCDC.
;
_cell_angle_alpha 84.351(7)
_cell_angle_beta 89.354(6)
_cell_angle_gamma 89.921(5)
_cell_formula_units_Z 4
_cell_length_a 10.714(5)
_cell_length_b 11.548(5)
_cell_length_c 18.589(9)
_cell_measurement_reflns_used 9882
_cell_measurement_temperature 100(2)
_cell_measurement_theta_max 27.41
_cell_measurement_theta_min 2.60
_cell_volume 2288.6(18)
_computing_cell_refinement 'Bruker SAINT'
_computing_data_collection 'Bruker APEX2'
_computing_data_reduction 'Bruker SAINT'
_computing_molecular_graphics 'modified ORTEP (Johnson, 1965)'
_computing_publication_material 'SHELXL-2014/6 (Sheldrick, 2015)'
_computing_structure_refinement 'SHELXL-2014/6 (Sheldrick, 2015)'
_computing_structure_solution 'SHELXS-97 (Sheldrick, 2008)'
_diffrn_ambient_temperature 100(2)
_diffrn_measured_fraction_theta_full 1.000
_diffrn_measured_fraction_theta_max 0.999
_diffrn_measurement_device_type 'Bruker APEX-II CCD'
_diffrn_measurement_method '\f and \w scans'
_diffrn_radiation_monochromator 'multilayer monochromator'
_diffrn_radiation_source 'Incoatec microfocus sealed tube'
_diffrn_radiation_type MoK\a
_diffrn_radiation_wavelength 0.71073
_diffrn_reflns_av_R_equivalents 0.0518
_diffrn_reflns_av_unetI/netI 0.0733
_diffrn_reflns_Laue_measured_fraction_full 1.000
_diffrn_reflns_Laue_measured_fraction_max 0.999
_diffrn_reflns_limit_h_max 13
_diffrn_reflns_limit_h_min -12
_diffrn_reflns_limit_k_max 14
_diffrn_reflns_limit_k_min -14
_diffrn_reflns_limit_l_max 22
_diffrn_reflns_limit_l_min -22
_diffrn_reflns_number 22403
_diffrn_reflns_point_group_measured_fraction_full 1.000
_diffrn_reflns_point_group_measured_fraction_max 0.999
_diffrn_reflns_theta_full 26.00
_diffrn_reflns_theta_max 26.00
_diffrn_reflns_theta_min 1.10
_exptl_absorpt_coefficient_mu 5.461
_exptl_absorpt_correction_T_max 0.745
_exptl_absorpt_correction_T_min 0.301
_exptl_absorpt_correction_type multi-scan
_exptl_absorpt_process_details 'Bruker (2001). SADABS. Bruker AXS Inc., Madison, Wisconsin, USA.'
_exptl_crystal_colour green
_exptl_crystal_density_diffrn 1.794
_exptl_crystal_description block
_exptl_crystal_F_000 1208
_exptl_crystal_size_max 0.310
_exptl_crystal_size_mid 0.280
_exptl_crystal_size_min 0.200
_refine_diff_density_max 1.997
_refine_diff_density_min -1.921
_refine_diff_density_rms 0.144
_refine_ls_extinction_method none
_refine_ls_goodness_of_fit_ref 1.106
_refine_ls_hydrogen_treatment refU
_refine_ls_matrix_type full
_refine_ls_number_parameters 604
_refine_ls_number_reflns 8987
_refine_ls_number_restraints 76
_refine_ls_restrained_S_all 1.107
_refine_ls_R_factor_all 0.0561
_refine_ls_R_factor_gt 0.0487
_refine_ls_shift/su_max 0.001
_refine_ls_shift/su_mean 0.000
_refine_ls_structure_factor_coef Fsqd
_refine_ls_weighting_details 'w=1/[\s^2^(Fo^2^)+(0.0354P)^2^+1.7439P] where P=(Fo^2^+2Fc^2^)/3'
_refine_ls_weighting_scheme calc
_refine_ls_wR_factor_gt 0.1159
_refine_ls_wR_factor_ref 0.1195
_reflns_Friedel_coverage 0.000
_reflns_number_gt 7711
_reflns_number_total 8987
_reflns_threshold_expression 'I > 2\s(I)'
_cod_data_source_file c9dt01352k2.cif
_cod_data_source_block JS66
_cod_depositor_comments 'Adding full bibliography for 7049837--7049841.cif.'
_cod_database_code 7049837
_shelx_space_group_comment
;
The symmetry employed for this shelxl refinement is uniquely defined
by the following loop, which should always be used as a source of
symmetry information in preference to the above space-group names.
They are only intended as comments.
;
_shelx_estimated_absorpt_t_min 0.282
_shelx_estimated_absorpt_t_max 0.408
_shelxl_version_number 2014/6

loop_
_space_group_symop_operation_xyz
'x, y, z'
'-x, -y, -z'

loop_
_atom_site_label
_atom_site_type_symbol
_atom_site_fract_x
_atom_site_fract_y
_atom_site_fract_z
_atom_site_U_iso_or_equiv
_atom_site_adp_type
_atom_site_occupancy
_atom_site_site_symmetry_order
_atom_site_calc_flag
_atom_site_refinement_flags_posn
_atom_site_refinement_flags_adp
_atom_site_refinement_flags_occupancy
_atom_site_disorder_assembly
_atom_site_disorder_group
Re1 Re 0.96850(7) 0.54779(6) 0.26518(7) 0.02815(19) Uani 0.795(3) 1 d D . P A 1
O1 O 0.8717(8) 0.6426(6) 0.3005(4) 0.0311(17) Uani 0.795(3) 1 d D . P A 1
Cl1 Cl 1.0269(2) 0.69167(17) 0.16551(11) 0.0298(5) Uani 0.795(3) 1 d D . P A 1
Re3 Re 0.9815(3) 0.5477(3) 0.24236(19) 0.02815(19) Uani 0.205(3) 1 d D . P A 2
O3 O 1.011(3) 0.6846(11) 0.2065(13) 0.0298(5) Uani 0.205(3) 1 d D . P A 2
Cl3 Cl 0.8461(11) 0.6298(10) 0.3307(5) 0.0311(17) Uani 0.205(3) 1 d D . P A 2
O23 O 1.051(3) 0.4039(12) 0.2136(7) 0.0399(18) Uani 0.205(3) 1 d D . P A 2
O43 O 0.944(10) 0.412(6) 0.320(2) 0.047(3) Uani 0.205(3) 1 d D . P A 2
O11 O 0.7610(7) 0.4142(6) 0.0920(4) 0.0560(19) Uani 1 1 d . . . . .
C12 C 0.8607(9) 0.4384(7) 0.1305(4) 0.041(2) Uani 1 1 d D . . . .
N13 N 0.8342(5) 0.4901(5) 0.1873(3) 0.0345(16) Uani 1 1 d D . . . .
C14 C 0.6956(6) 0.5103(7) 0.1949(5) 0.043(2) Uani 1 1 d D . . . .
C15 C 0.6501(11) 0.4441(11) 0.1316(7) 0.076(4) Uani 1 1 d . . . . .
H151 H 0.6041 0.3729 0.1502 0.11(3) Uiso 1 1 calc R U . . .
H152 H 0.5941 0.4940 0.0999 0.11(3) Uiso 1 1 calc R U . . .
C16 C 0.6687(9) 0.6415(7) 0.1787(5) 0.044(2) Uani 1 1 d . . . . .
H161 H 0.5789 0.6554 0.1835 0.081(15) Uiso 1 1 calc R U . . .
H162 H 0.7139 0.6848 0.2129 0.081(15) Uiso 1 1 calc R U . . .
H163 H 0.6962 0.6675 0.1293 0.081(15) Uiso 1 1 calc R U . . .
C17 C 0.6444(9) 0.4583(9) 0.2673(6) 0.067(3) Uani 1 1 d . . . . .
H171 H 0.5545 0.4734 0.2699 0.081(15) Uiso 1 1 calc R U . . .
H172 H 0.6592 0.3741 0.2724 0.081(15) Uiso 1 1 calc R U . . .
H173 H 0.6864 0.4936 0.3062 0.081(15) Uiso 1 1 calc R U . . .
O21 O 1.0905(7) 0.4471(6) 0.2121(4) 0.0399(18) Uani 0.795(3) 1 d D . P A 1
C21 C 1.0902(9) 0.4154(7) 0.1436(4) 0.038(2) Uani 1 1 d D . . . .
C22 C 0.9826(10) 0.4067(6) 0.1028(4) 0.038(2) Uani 1 1 d . . . . .
C23 C 0.9922(13) 0.3649(8) 0.0339(5) 0.057(3) Uani 1 1 d . . . . .
H23 H 0.9198 0.3589 0.0055 0.073(18) Uiso 1 1 calc R U . . .
C24 C 1.1097(14) 0.3321(9) 0.0075(5) 0.065(3) Uani 1 1 d . . . . .
H24 H 1.1166 0.3042 -0.0388 0.073(18) Uiso 1 1 calc R U . . .
C25 C 1.2152(14) 0.3407(10) 0.0494(6) 0.072(4) Uani 1 1 d . . . . .
H25 H 1.2943 0.3191 0.0313 0.073(18) Uiso 1 1 calc R U . . .
C26 C 1.2068(12) 0.3795(10) 0.1157(6) 0.064(3) Uani 1 1 d . . . . .
H26 H 1.2797 0.3828 0.1440 0.073(18) Uiso 1 1 calc R U . . .
O31 O 1.2389(6) 0.5285(5) 0.4298(3) 0.0402(14) Uani 1 1 d . . . . .
C32 C 1.1370(8) 0.5072(6) 0.3918(3) 0.0311(17) Uani 1 1 d D . . . .
N33 N 1.1194(5) 0.5679(5) 0.3303(3) 0.0346(16) Uani 1 1 d D . . . .
C34 C 1.2303(7) 0.6501(7) 0.3183(5) 0.0374(19) Uani 1 1 d D . . . .
C35 C 1.3030(10) 0.6250(9) 0.3897(5) 0.052(3) Uani 1 1 d . . . . .
H351 H 1.3907 0.6041 0.3797 0.08(3) Uiso 1 1 calc R U . . .
H352 H 1.3024 0.6941 0.4174 0.08(3) Uiso 1 1 calc R U . . .
C36 C 1.1847(8) 0.7779(7) 0.3093(5) 0.041(2) Uani 1 1 d . . . . .
H361 H 1.2567 0.8301 0.3016 0.062(13) Uiso 1 1 calc R U . . .
H362 H 1.1294 0.7895 0.2676 0.062(13) Uiso 1 1 calc R U . . .
H363 H 1.1391 0.7951 0.3530 0.062(13) Uiso 1 1 calc R U . . .
C37 C 1.3096(9) 0.6205(8) 0.2538(5) 0.045(2) Uani 1 1 d . . . . .
H371 H 1.3803 0.6744 0.2471 0.062(13) Uiso 1 1 calc R U . . .
H372 H 1.3408 0.5406 0.2628 0.062(13) Uiso 1 1 calc R U . . .
H373 H 1.2586 0.6274 0.2102 0.062(13) Uiso 1 1 calc R U . . .
O41 O 0.920(2) 0.4049(15) 0.3226(6) 0.047(3) Uani 0.795(3) 1 d D . P A 1
C41 C 0.9612(8) 0.3642(6) 0.3892(3) 0.0329(17) Uani 1 1 d D . . . .
C42 C 1.0614(8) 0.4095(7) 0.4265(4) 0.0329(18) Uani 1 1 d . . . . .
C43 C 1.0899(8) 0.3619(7) 0.4975(5) 0.0390(19) Uani 1 1 d . . . . .
H43 H 1.1514 0.3975 0.5244 0.056(15) Uiso 1 1 calc R U . . .
C44 C 1.0275(11) 0.2624(8) 0.5280(5) 0.051(2) Uani 1 1 d . . . . .
H44 H 1.0515 0.2263 0.5739 0.056(15) Uiso 1 1 calc R U . . .
C45 C 0.9302(10) 0.2164(8) 0.4910(5) 0.049(2) Uani 1 1 d . . . . .
H45 H 0.8854 0.1510 0.5128 0.056(15) Uiso 1 1 calc R U . . .
C46 C 0.8986(8) 0.2643(7) 0.4239(5) 0.041(2) Uani 1 1 d . . . . .
H46 H 0.8327 0.2304 0.3994 0.056(15) Uiso 1 1 calc R U . . .
Re2 Re 0.51887(12) 0.04533(11) 0.23810(7) 0.0264(2) Uani 0.5817(19) 1 d D . P B 3
O2 O 0.4983(13) 0.1771(8) 0.1925(7) 0.0358(12) Uani 0.5817(19) 1 d D . P B 3
Cl2 Cl 0.6534(4) 0.1297(3) 0.3241(2) 0.0366(9) Uani 0.5817(19) 1 d D . P B 3
Re4 Re 0.53035(19) 0.04471(16) 0.26299(8) 0.0264(2) Uani 0.4183(19) 1 d D . P B 4
O4 O 0.6247(16) 0.1369(13) 0.3013(10) 0.0366(9) Uani 0.4183(19) 1 d D . P B 4
Cl4 Cl 0.4693(6) 0.1932(4) 0.1674(3) 0.0358(12) Uani 0.4183(19) 1 d D . P B 4
O63 O 0.571(11) -0.110(4) 0.308(2) 0.060(2) Uani 0.4183(19) 1 d D . P B 4
O83 O 0.428(4) -0.055(6) 0.1993(16) 0.053(6) Uani 0.4183(19) 1 d D . P B 4
O51 O 0.2598(6) 0.0282(5) 0.4242(3) 0.0460(15) Uani 1 1 d . . . . .
C52 C 0.3614(8) 0.0036(6) 0.3844(4) 0.0347(18) Uani 1 1 d D . . . .
N53 N 0.3705(5) 0.0625(5) 0.3216(3) 0.0362(16) Uani 1 1 d D . . . .
C54 C 0.2626(7) 0.1474(6) 0.3119(5) 0.041(2) Uani 1 1 d D . . . .
C55 C 0.1837(10) 0.1116(9) 0.3806(6) 0.063(3) Uani 1 1 d . . . . .
H551 H 0.1649 0.1801 0.4070 0.08(3) Uiso 1 1 calc R U . . .
H552 H 0.1041 0.0757 0.3679 0.08(3) Uiso 1 1 calc R U . . .
C56 C 0.1902(10) 0.1253(9) 0.2440(6) 0.059(3) Uani 1 1 d . . . . .
H561 H 0.1204 0.1802 0.2378 0.070(14) Uiso 1 1 calc R U . . .
H562 H 0.2458 0.1361 0.2017 0.070(14) Uiso 1 1 calc R U . . .
H563 H 0.1579 0.0455 0.2491 0.070(14) Uiso 1 1 calc R U . . .
C57 C 0.3093(9) 0.2726(7) 0.3105(5) 0.040(2) Uani 1 1 d . . . . .
H571 H 0.2384 0.3262 0.3042 0.070(14) Uiso 1 1 calc R U . . .
H572 H 0.3509 0.2830 0.3561 0.070(14) Uiso 1 1 calc R U . . .
H573 H 0.3685 0.2889 0.2702 0.070(14) Uiso 1 1 calc R U . . .
O61 O 0.562(7) -0.098(3) 0.3081(13) 0.060(2) Uani 0.5817(19) 1 d D . P B 3
C61 C 0.5370(8) -0.1371(6) 0.3781(4) 0.0375(19) Uani 1 1 d D . . . .
C62 C 0.4416(7) -0.0877(7) 0.4187(4) 0.0330(18) Uani 1 1 d . . . . .
C63 C 0.4185(9) -0.1327(8) 0.4907(5) 0.044(2) Uani 1 1 d . . . . .
H63 H 0.3553 -0.0987 0.5182 0.058(15) Uiso 1 1 calc R U . . .
C64 C 0.4875(10) -0.2272(9) 0.5225(6) 0.053(3) Uani 1 1 d . . . . .
H64 H 0.4720 -0.2572 0.5712 0.058(15) Uiso 1 1 calc R U . . .
C65 C 0.5788(9) -0.2759(8) 0.4814(6) 0.051(3) Uani 1 1 d . . . . .
H65 H 0.6252 -0.3405 0.5026 0.058(15) Uiso 1 1 calc R U . . .
C66 C 0.6041(9) -0.2340(7) 0.4113(6) 0.048(2) Uani 1 1 d . . . . .
H66 H 0.6670 -0.2698 0.3847 0.058(15) Uiso 1 1 calc R U . . .
O71 O 0.7432(8) -0.0874(6) 0.0805(4) 0.061(2) Uani 1 1 d . . . . .
C72 C 0.6429(10) -0.0625(7) 0.1200(4) 0.047(2) Uani 1 1 d D . . . .
N73 N 0.6623(5) -0.0070(5) 0.1761(3) 0.0379(17) Uani 1 1 d D . . . .
C74 C 0.8020(6) 0.0124(8) 0.1808(6) 0.049(2) Uani 1 1 d D . . . .
C75 C 0.8516(12) -0.0432(11) 0.1140(7) 0.076(4) Uani 1 1 d . . . . .
H751 H 0.8951 0.0155 0.0802 0.11(4) Uiso 1 1 calc R U . . .
H752 H 0.9106 -0.1071 0.1285 0.11(4) Uiso 1 1 calc R U . . .
C76 C 0.8524(10) -0.0509(9) 0.2510(6) 0.064(3) Uani 1 1 d . . . . .
H761 H 0.9425 -0.0379 0.2535 0.062(13) Uiso 1 1 calc R U . . .
H762 H 0.8108 -0.0209 0.2926 0.062(13) Uiso 1 1 calc R U . . .
H763 H 0.8360 -0.1345 0.2518 0.062(13) Uiso 1 1 calc R U . . .
C77 C 0.8310(9) 0.1439(8) 0.1737(6) 0.056(3) Uani 1 1 d . . . . .
H771 H 0.9213 0.1556 0.1769 0.062(13) Uiso 1 1 calc R U . . .
H772 H 0.8014 0.1796 0.1270 0.062(13) Uiso 1 1 calc R U . . .
H773 H 0.7886 0.1801 0.2128 0.062(13) Uiso 1 1 calc R U . . .
O81 O 0.395(3) -0.052(4) 0.1983(12) 0.053(6) Uani 0.5817(19) 1 d D . P B 3
C81 C 0.4134(12) -0.0932(8) 0.1330(5) 0.065(3) Uani 1 1 d D . . . .
C82 C 0.5234(11) -0.0990(7) 0.0921(5) 0.051(3) Uani 1 1 d . . . . .
C83 C 0.5190(15) -0.1451(9) 0.0242(6) 0.072(4) Uani 1 1 d . . . . .
H83 H 0.5930 -0.1467 -0.0043 0.11(3) Uiso 1 1 calc R U . . .
C84 C 0.4089(17) -0.1881(11) -0.0014(7) 0.085(4) Uani 1 1 d . . . . .
H84 H 0.4076 -0.2219 -0.0459 0.11(3) Uiso 1 1 calc R U . . .
C85 C 0.3006(17) -0.1806(13) 0.0397(8) 0.090(4) Uani 1 1 d . . . . .
H85 H 0.2243 -0.2082 0.0222 0.11(3) Uiso 1 1 calc R U . . .
C86 C 0.3011(12) -0.1349(10) 0.1039(7) 0.069(3) Uani 1 1 d . . . . .
H86 H 0.2250 -0.1304 0.1303 0.11(3) Uiso 1 1 calc R U . . .

loop_
_atom_site_aniso_label
_atom_site_aniso_U_11
_atom_site_aniso_U_22
_atom_site_aniso_U_33
_atom_site_aniso_U_23
_atom_site_aniso_U_13
_atom_site_aniso_U_12
Re1 0.0175(2) 0.01869(15) 0.0493(5) -0.0090(3) 0.0003(3) -0.00261(15)
O1 0.023(4) 0.034(3) 0.038(6) -0.017(4) 0.010(4) -0.007(3)
Cl1 0.0234(12) 0.0262(10) 0.0405(12) -0.0066(9) 0.0010(11) -0.0023(10)
Re3 0.0175(2) 0.01869(15) 0.0493(5) -0.0090(3) 0.0003(3) -0.00261(15)
O3 0.0234(12) 0.0262(10) 0.0405(12) -0.0066(9) 0.0010(11) -0.0023(10)
Cl3 0.023(4) 0.034(3) 0.038(6) -0.017(4) 0.010(4) -0.007(3)
O23 0.029(5) 0.026(4) 0.067(4) -0.021(3) -0.015(3) 0.004(3)
O43 0.035(11) 0.025(4) 0.079(4) -0.002(3) -0.019(5) -0.017(4)
O11 0.056(5) 0.045(4) 0.069(4) -0.010(3) -0.022(4) -0.023(3)
C12 0.033(5) 0.030(4) 0.062(5) -0.013(4) -0.015(4) -0.011(4)
N13 0.018(4) 0.031(3) 0.053(4) 0.006(3) -0.007(3) 0.002(3)
C14 0.014(4) 0.028(4) 0.085(6) 0.003(4) -0.005(4) -0.008(3)
C15 0.032(7) 0.065(7) 0.136(11) -0.034(7) -0.038(7) 0.001(6)
C16 0.022(5) 0.037(5) 0.071(6) 0.007(4) 0.005(4) 0.000(4)
C17 0.016(5) 0.065(7) 0.109(8) 0.039(6) 0.005(5) 0.001(5)
O21 0.029(5) 0.026(4) 0.067(4) -0.021(3) -0.015(3) 0.004(3)
C21 0.038(5) 0.024(4) 0.051(5) 0.004(3) -0.006(4) 0.003(4)
C22 0.058(6) 0.024(4) 0.032(4) 0.003(3) -0.004(4) -0.002(4)
C23 0.081(9) 0.041(5) 0.049(5) -0.008(4) -0.002(5) -0.014(5)
C24 0.102(11) 0.048(6) 0.046(5) -0.007(4) 0.007(6) 0.009(6)
C25 0.090(10) 0.067(7) 0.059(6) -0.005(5) 0.002(6) 0.041(7)
C26 0.057(8) 0.079(8) 0.058(6) -0.016(5) -0.004(5) 0.028(7)
O31 0.024(3) 0.040(3) 0.056(3) -0.003(3) -0.006(3) -0.013(3)
C32 0.017(4) 0.031(4) 0.047(4) -0.016(3) 0.007(3) -0.005(3)
N33 0.021(4) 0.026(3) 0.057(4) -0.006(3) -0.009(3) -0.002(3)
C34 0.019(4) 0.035(4) 0.058(5) -0.004(4) -0.004(4) -0.011(4)
C35 0.033(6) 0.057(6) 0.063(6) 0.007(5) -0.014(4) -0.024(5)
C36 0.020(5) 0.034(4) 0.069(6) -0.004(4) 0.007(4) -0.014(4)
C37 0.024(5) 0.051(5) 0.061(5) -0.016(4) -0.005(4) -0.006(4)
O41 0.035(11) 0.025(4) 0.079(4) -0.002(3) -0.019(5) -0.017(4)
C41 0.021(4) 0.026(4) 0.054(4) -0.015(3) 0.009(4) 0.000(3)
C42 0.022(5) 0.032(4) 0.046(4) -0.013(3) 0.006(3) -0.006(3)
C43 0.019(4) 0.044(5) 0.053(5) -0.004(4) 0.008(4) 0.004(4)
C44 0.039(6) 0.050(5) 0.062(5) 0.001(4) 0.011(5) -0.005(5)
C45 0.035(6) 0.044(5) 0.066(6) -0.010(4) 0.016(5) -0.005(4)
C46 0.019(5) 0.032(4) 0.073(6) -0.004(4) 0.005(4) -0.006(4)
Re2 0.0163(3) 0.01867(16) 0.0451(7) -0.0060(4) -0.0063(5) -0.00487(18)
O2 0.021(3) 0.0199(19) 0.065(4) 0.002(2) 0.001(3) 0.005(2)
Cl2 0.020(2) 0.0411(17) 0.051(3) -0.0160(17) -0.0079(15) -0.0103(15)
Re4 0.0163(3) 0.01867(16) 0.0451(7) -0.0060(4) -0.0063(5) -0.00487(18)
O4 0.020(2) 0.0411(17) 0.051(3) -0.0160(17) -0.0079(15) -0.0103(15)
Cl4 0.021(3) 0.0199(19) 0.065(4) 0.002(2) 0.001(3) 0.005(2)
O63 0.069(11) 0.019(6) 0.091(5) -0.002(4) 0.033(4) -0.001(6)
O83 0.036(17) 0.043(4) 0.083(5) -0.017(4) 0.023(7) -0.028(13)
O51 0.029(4) 0.040(3) 0.070(4) -0.012(3) 0.007(3) -0.003(3)
C52 0.013(4) 0.030(4) 0.061(5) -0.008(4) -0.001(4) -0.006(3)
N53 0.020(4) 0.015(3) 0.072(5) 0.006(3) -0.005(3) 0.002(3)
C54 0.018(5) 0.023(4) 0.083(6) -0.007(4) 0.002(4) -0.003(3)
C55 0.029(6) 0.051(6) 0.104(8) 0.016(6) 0.014(5) 0.011(5)
C56 0.024(5) 0.049(6) 0.107(8) -0.016(5) -0.019(5) -0.004(4)
C57 0.039(6) 0.023(4) 0.059(5) -0.012(3) -0.005(4) -0.001(4)
O61 0.069(11) 0.019(6) 0.091(5) -0.002(4) 0.033(4) -0.001(6)
C61 0.021(4) 0.024(4) 0.070(5) -0.017(4) -0.008(4) -0.004(3)
C62 0.017(4) 0.028(4) 0.056(5) -0.012(3) -0.006(3) -0.008(3)
C63 0.029(5) 0.042(5) 0.062(5) -0.014(4) -0.013(4) -0.001(4)
C64 0.038(6) 0.052(6) 0.071(6) -0.014(5) -0.023(5) 0.008(5)
C65 0.027(5) 0.044(5) 0.085(7) -0.011(5) -0.022(5) 0.006(4)
C66 0.021(5) 0.027(4) 0.097(7) -0.011(4) 0.003(5) -0.008(4)
O71 0.063(6) 0.046(4) 0.073(4) 0.001(3) 0.019(4) 0.016(4)
C72 0.047(6) 0.021(4) 0.073(6) -0.002(4) 0.010(5) 0.009(4)
N73 0.023(4) 0.026(3) 0.064(4) -0.001(3) 0.002(3) 0.007(3)
C74 0.019(5) 0.036(5) 0.088(7) 0.005(4) 0.007(4) 0.013(4)
C75 0.048(8) 0.061(7) 0.120(10) -0.025(7) 0.028(7) 0.005(6)
C76 0.029(6) 0.044(5) 0.113(9) 0.025(6) 0.004(6) 0.001(5)
C77 0.025(5) 0.038(5) 0.100(8) 0.013(5) 0.010(5) -0.015(4)
O81 0.036(17) 0.043(4) 0.083(5) -0.017(4) 0.023(7) -0.028(13)
C81 0.062(8) 0.025(4) 0.107(9) -0.004(5) -0.009(7) -0.027(5)
C82 0.064(7) 0.020(4) 0.065(6) 0.008(4) -0.008(6) 0.009(4)
C83 0.101(11) 0.043(6) 0.069(7) 0.007(5) -0.013(7) 0.008(7)
C84 0.111(13) 0.064(8) 0.077(8) 0.008(6) -0.032(9) -0.018(8)
C85 0.093(13) 0.083(10) 0.091(10) 0.005(8) -0.023(9) -0.013(9)
C86 0.047(7) 0.063(7) 0.095(9) 0.011(6) -0.018(6) -0.027(6)

loop_
_atom_type_symbol
_atom_type_description
_atom_type_scat_dispersion_real
_atom_type_scat_dispersion_imag
_atom_type_scat_source
C C 0.0033 0.0016 'International Tables Vol C Tables 4.2.6.8 and 6.1.1.4'
H H 0.0000 0.0000 'International Tables Vol C Tables 4.2.6.8 and 6.1.1.4'
Cl Cl 0.1484 0.1585 'International Tables Vol C Tables 4.2.6.8 and 6.1.1.4'
N N 0.0061 0.0033 'International Tables Vol C Tables 4.2.6.8 and 6.1.1.4'
O O 0.0106 0.0060 'International Tables Vol C Tables 4.2.6.8 and 6.1.1.4'
Re Re -1.0185 7.2310 'International Tables Vol C Tables 4.2.6.8 and 6.1.1.4'

loop_
_geom_angle_atom_site_label_1
_geom_angle_atom_site_label_2
_geom_angle_atom_site_label_3
_geom_angle
_geom_angle_publ_flag
O1 Re1 O41 100.0(9) ?
O1 Re1 O21 173.2(3) yes
O41 Re1 O21 86.6(9) ?
O1 Re1 N33 98.0(4) ?
O41 Re1 N33 91.5(3) ?
O21 Re1 N33 83.4(3) ?
O1 Re1 N13 95.9(4) ?
O41 Re1 N13 83.7(3) ?
O21 Re1 N13 83.0(2) ?
N13 Re1 N33 165.9(2) yes
O1 Re1 Cl1 91.6(2) ?
O41 Re1 Cl1 163.8(6) yes
O21 Re1 Cl1 81.6(2) ?
N33 Re1 Cl1 98.14(17) ?
N13 Re1 Cl1 83.85(18) ?
O3 Re3 O23 128.1(11) ?
O3 Re3 N13 106.6(10) ?
O23 Re3 N13 80.1(10) ?
O3 Re3 O43 159(2) ?
O23 Re3 O43 70(3) ?
N13 Re3 O43 86.8(11) ?
O3 Re3 N33 90.3(10) ?
O23 Re3 N33 95.8(9) ?
N13 Re3 N33 161.5(3) ?
O43 Re3 N33 74.9(10) ?
O3 Re3 Cl3 87.8(10) ?
O23 Re3 Cl3 144.0(6) ?
N13 Re3 Cl3 92.7(4) ?
O43 Re3 Cl3 75(4) ?
N33 Re3 Cl3 80.0(4) ?
C21 O23 Re3 111.8(7) ?
C41 O43 Re3 147.9(15) ?
C12 O11 C15 108.0(7) ?
N13 C12 O11 114.0(8) ?
N13 C12 C22 128.9(8) ?
O11 C12 C22 117.1(7) ?
C12 N13 C14 111.8(7) yes
C12 N13 Re3 116.5(5) ?
C14 N13 Re3 131.1(5) ?
C12 N13 Re1 126.3(5) yes
C14 N13 Re1 121.8(5) yes
N13 C14 C17 112.2(7) ?
N13 C14 C16 108.9(6) ?
C17 C14 C16 113.8(8) ?
N13 C14 C15 98.8(7) ?
C17 C14 C15 112.2(9) ?
C16 C14 C15 109.8(8) ?
O11 C15 C14 106.4(8) ?
O11 C15 H151 110.4 ?
C14 C15 H151 110.4 ?
O11 C15 H152 110.4 ?
C14 C15 H152 110.4 ?
H151 C15 H152 108.6 ?
C14 C16 H161 109.5 ?
C14 C16 H162 109.5 ?
H161 C16 H162 109.5 ?
C14 C16 H163 109.5 ?
H161 C16 H163 109.5 ?
H162 C16 H163 109.5 ?
C14 C17 H171 109.5 ?
C14 C17 H172 109.5 ?
H171 C17 H172 109.5 ?
C14 C17 H173 109.5 ?
H171 C17 H173 109.5 ?
H172 C17 H173 109.5 ?
C21 O21 Re1 131.1(6) yes
O23 C21 C22 105.5(16) ?
O21 C21 C22 124.1(8) ?
O23 C21 C26 127.1(13) ?
O21 C21 C26 116.3(8) ?
C22 C21 C26 119.3(8) ?
C21 C22 C23 119.2(10) ?
C21 C22 C12 121.1(7) ?
C23 C22 C12 119.7(9) ?
C24 C23 C22 119.9(11) ?
C24 C23 H23 120.1 ?
C22 C23 H23 120.1 ?
C25 C24 C23 119.7(10) ?
C25 C24 H24 120.1 ?
C23 C24 H24 120.1 ?
C26 C25 C24 120.9(12) ?
C26 C25 H25 119.6 ?
C24 C25 H25 119.6 ?
C25 C26 C21 120.9(11) ?
C25 C26 H26 119.5 ?
C21 C26 H26 119.5 ?
C32 O31 C35 106.6(6) ?
N33 C32 O31 118.7(7) ?
N33 C32 C42 128.5(7) ?
O31 C32 C42 112.8(6) ?
C32 N33 C34 106.5(6) yes
C32 N33 Re1 124.0(5) yes
C34 N33 Re1 129.5(5) yes
C32 N33 Re3 131.2(5) ?
C34 N33 Re3 121.4(5) ?
N33 C34 C37 110.9(7) ?
N33 C34 C36 110.1(6) ?
C37 C34 C36 111.9(7) ?
N33 C34 C35 102.3(6) ?
C37 C34 C35 110.8(8) ?
C36 C34 C35 110.5(7) ?
O31 C35 C34 105.7(7) ?
O31 C35 H351 110.6 ?
C34 C35 H351 110.6 ?
O31 C35 H352 110.6 ?
C34 C35 H352 110.6 ?
H351 C35 H352 108.7 ?
C34 C36 H361 109.5 ?
C34 C36 H362 109.5 ?
H361 C36 H362 109.5 ?
C34 C36 H363 109.5 ?
H361 C36 H363 109.5 ?
H362 C36 H363 109.5 ?
C34 C37 H371 109.5 ?
C34 C37 H372 109.5 ?
H371 C37 H372 109.5 ?
C34 C37 H373 109.5 ?
H371 C37 H373 109.5 ?
H372 C37 H373 109.5 ?
C41 O41 Re1 127.5(6) yes
O41 C41 C42 126.4(7) ?
O43 C41 C42 115.8(18) ?
O41 C41 C46 116.4(8) ?
O43 C41 C46 126.6(13) ?
C42 C41 C46 117.1(7) ?
C41 C42 C43 120.1(7) ?
C41 C42 C32 120.3(7) ?
C43 C42 C32 119.5(7) ?
C44 C43 C42 119.9(9) ?
C44 C43 H43 120.0 ?
C42 C43 H43 120.0 ?
C45 C44 C43 119.8(9) ?
C45 C44 H44 120.1 ?
C43 C44 H44 120.1 ?
C46 C45 C44 120.6(9) ?
C46 C45 H45 119.7 ?
C44 C45 H45 119.7 ?
C45 C46 C41 122.1(9) ?
C45 C46 H46 119.0 ?
C41 C46 H46 119.0 ?
O2 Re2 O81 104.1(17) ?
O2 Re2 N73 96.9(6) ?
O81 Re2 N73 94.8(8) ?
O2 Re2 O61 168.8(15) yes
O81 Re2 O61 87(2) ?
N73 Re2 O61 85.5(9) ?
O2 Re2 N53 96.7(5) ?
O81 Re2 N53 82.7(5) ?
N53 Re2 N73 166.4(2) yes
O61 Re2 N53 81.0(10) ?
O2 Re2 Cl2 90.7(5) ?
O81 Re2 Cl2 161.3(10) yes
N73 Re2 Cl2 94.8(2) ?
O61 Re2 Cl2 78.2(15) ?
N53 Re2 Cl2 84.1(2) ?
O4 Re4 O63 106(3) ?
O4 Re4 N53 100.2(8) ?
O63 Re4 N53 95(2) ?
O4 Re4 O83 170.0(11) ?
O63 Re4 O83 80(3) ?
N53 Re4 O83 87.1(10) ?
O4 Re4 N73 98.7(8) ?
O63 Re4 N73 82.6(9) ?
N53 Re4 N73 160.7(3) ?
O83 Re4 N73 73.7(9) ?
O4 Re4 Cl4 92.7(6) ?
O63 Re4 Cl4 157.5(13) ?
N53 Re4 Cl4 93.4(2) ?
O83 Re4 Cl4 80.0(16) ?
N73 Re4 Cl4 82.3(2) ?
C61 O63 Re4 118.2(7) ?
C81 O83 Re4 147.0(13) ?
C52 O51 C55 108.0(7) ?
N53 C52 O51 115.2(6) ?
N53 C52 C62 130.3(7) ?
O51 C52 C62 114.5(6) ?
C52 N53 C54 109.4(6) yes
C52 N53 Re4 117.7(5) ?
C54 N53 Re4 132.1(5) ?
C52 N53 Re2 126.8(5) yes
C54 N53 Re2 123.8(5) yes
N53 C54 C57 110.5(7) ?
N53 C54 C56 109.5(7) ?
C57 C54 C56 112.9(7) ?
N53 C54 C55 101.3(6) ?
C57 C54 C55 111.5(8) ?
C56 C54 C55 110.5(9) ?
O51 C55 C54 105.4(7) ?
O51 C55 H551 110.7 ?
C54 C55 H551 110.7 ?
O51 C55 H552 110.7 ?
C54 C55 H552 110.7 ?
H551 C55 H552 108.8 ?
C54 C56 H561 109.5 ?
C54 C56 H562 109.5 ?
H561 C56 H562 109.5 ?
C54 C56 H563 109.5 ?
H561 C56 H563 109.5 ?
H562 C56 H563 109.5 ?
C54 C57 H571 109.5 ?
C54 C57 H572 109.5 ?
H571 C57 H572 109.5 ?
C54 C57 H573 109.5 ?
H571 C57 H573 109.5 ?
H572 C57 H573 109.5 ?
C61 O61 Re2 137.2(9) yes
O61 C61 C62 122.0(15) ?
O63 C61 C62 129(2) ?
O61 C61 C66 119.6(13) ?
O63 C61 C66 113(2) ?
C62 C61 C66 118.3(7) ?
C63 C62 C61 119.7(7) ?
C63 C62 C52 120.0(7) ?
C61 C62 C52 120.2(7) ?
C64 C63 C62 120.8(9) ?
C64 C63 H63 119.6 ?
C62 C63 H63 119.6 ?
C65 C64 C63 118.7(10) ?
C65 C64 H64 120.6 ?
C63 C64 H64 120.6 ?
C66 C65 C64 122.0(9) ?
C66 C65 H65 119.0 ?
C64 C65 H65 119.0 ?
C65 C66 C61 120.4(9) ?
C65 C66 H66 119.8 ?
C61 C66 H66 119.8 ?
C72 O71 C75 107.7(8) ?
N73 C72 O71 117.1(9) ?
N73 C72 C82 128.1(9) ?
O71 C72 C82 114.7(7) ?
C72 N73 C74 107.6(7) yes
C72 N73 Re2 121.8(6) yes
C74 N73 Re2 130.6(5) yes
C72 N73 Re4 131.1(6) ?
C74 N73 Re4 121.1(5) ?
N73 C74 C76 110.2(7) ?
N73 C74 C75 102.0(8) ?
C76 C74 C75 111.3(8) ?
N73 C74 C77 110.1(7) ?
C76 C74 C77 112.5(9) ?
C75 C74 C77 110.4(9) ?
O71 C75 C74 105.6(8) ?
O71 C75 H751 110.6 ?
C74 C75 H751 110.6 ?
O71 C75 H752 110.6 ?
C74 C75 H752 110.6 ?
H751 C75 H752 108.7 ?
C74 C76 H761 109.5 ?
C74 C76 H762 109.5 ?
H761 C76 H762 109.5 ?
C74 C76 H763 109.5 ?
H761 C76 H763 109.5 ?
H762 C76 H763 109.5 ?
C74 C77 H771 109.5 ?
C74 C77 H772 109.5 ?
H771 C77 H772 109.5 ?
C74 C77 H773 109.5 ?
H771 C77 H773 109.5 ?
H772 C77 H773 109.5 ?
C81 O81 Re2 120.8(8) yes
O81 C81 C82 129.7(13) ?
O83 C81 C82 115.1(18) ?
O81 C81 C86 112.4(12) ?
O83 C81 C86 126.9(18) ?
C82 C81 C86 117.9(9) ?
C81 C82 C83 119.2(11) ?
C81 C82 C72 120.7(9) ?
C83 C82 C72 120.0(11) ?
C84 C83 C82 121.4(14) ?
C84 C83 H83 119.3 ?
C82 C83 H83 119.3 ?
C83 C84 C85 118.5(13) ?
C83 C84 H84 120.8 ?
C85 C84 H84 120.8 ?
C86 C85 C84 121.6(15) ?
C86 C85 H85 119.2 ?
C84 C85 H85 119.2 ?
C85 C86 C81 121.4(14) ?
C85 C86 H86 119.3 ?
C81 C86 H86 119.3 ?

loop_
_geom_bond_atom_site_label_1
_geom_bond_atom_site_label_2
_geom_bond_distance
_geom_bond_publ_flag
Re1 O1 1.682(6) yes
Re1 Cl1 2.440(2) yes
Re1 N13 2.203(5) yes
Re1 O21 2.056(7) yes
Re1 N33 2.058(5) yes
Re1 O41 1.944(7) yes
Re3 O3 1.682(7) ?
Re3 O23 1.940(9) ?
Re3 N13 2.039(5) ?
Re3 O43 2.059(8) ?
Re3 N33 2.246(5) ?
Re3 Cl3 2.439(3) ?
O23 C21 1.357(8) ?
O43 C41 1.361(7) ?
O11 C12 1.338(11) ?
O11 C15 1.449(15) ?
C12 N13 1.291(6) ?
C12 C22 1.458(13) ?
N13 C14 1.511(6) ?
C14 C17 1.515(13) ?
C14 C16 1.542(11) ?
C14 C15 1.549(14) ?
C15 H151 0.99 ?
C15 H152 0.99 ?
C16 H161 0.98 ?
C16 H162 0.98 ?
C16 H163 0.98 ?
C17 H171 0.98 ?
C17 H172 0.98 ?
C17 H173 0.98 ?
O21 C21 1.360(7) ?
C21 C22 1.395(13) ?
C21 C26 1.424(14) ?
C22 C23 1.416(12) ?
C23 C24 1.411(18) ?
C23 H23 0.95 ?
C24 C25 1.390(19) ?
C24 H24 0.95 ?
C25 C26 1.355(15) ?
C25 H25 0.95 ?
C26 H26 0.95 ?
O31 C32 1.343(10) ?
O31 C35 1.448(10) ?
C32 N33 1.296(6) ?
C32 C42 1.481(10) ?
N33 C34 1.522(6) ?
C34 C37 1.528(12) ?
C34 C36 1.548(12) ?
C34 C35 1.549(12) ?
C35 H351 0.99 ?
C35 H352 0.99 ?
C36 H361 0.98 ?
C36 H362 0.98 ?
C36 H363 0.98 ?
C37 H371 0.98 ?
C37 H372 0.98 ?
C37 H373 0.98 ?
O41 C41 1.360(7) ?
C41 C42 1.413(11) ?
C41 C46 1.430(11) ?
C42 C43 1.415(11) ?
C43 C44 1.398(13) ?
C43 H43 0.95 ?
C44 C45 1.389(15) ?
C44 H44 0.95 ?
C45 C46 1.360(13) ?
C45 H45 0.95 ?
C46 H46 0.95 ?
Re2 O2 1.683(6) yes
Re2 Cl2 2.438(2) yes
Re2 N53 2.231(5) yes
Re2 O61 2.057(8) yes
Re2 N73 2.037(5) yes
Re2 O81 1.942(8) yes
Re4 O4 1.682(7) ?
Re4 O63 1.942(9) ?
Re4 N53 2.040(5) ?
Re4 O83 2.058(8) ?
Re4 N73 2.258(5) ?
Re4 Cl4 2.438(2) ?
O63 C61 1.359(7) ?
O83 C81 1.360(7) ?
O51 C52 1.355(10) ?
O51 C55 1.452(11) ?
C52 N53 1.295(6) ?
C52 C62 1.462(11) ?
N53 C54 1.515(6) ?
C54 C57 1.529(11) ?
C54 C56 1.532(14) ?
C54 C55 1.545(14) ?
C55 H551 0.99 ?
C55 H552 0.99 ?
C56 H561 0.98 ?
C56 H562 0.98 ?
C56 H563 0.98 ?
C57 H571 0.98 ?
C57 H572 0.98 ?
C57 H573 0.98 ?
O61 C61 1.359(7) ?
C61 C62 1.415(11) ?
C61 C66 1.422(12) ?
C62 C63 1.407(12) ?
C63 C64 1.402(13) ?
C63 H63 0.95 ?
C64 C65 1.387(14) ?
C64 H64 0.95 ?
C65 C66 1.369(14) ?
C65 H65 0.95 ?
C66 H66 0.95 ?
O71 C72 1.342(12) ?
O71 C75 1.442(16) ?
C72 N73 1.294(6) ?
C72 C82 1.464(15) ?
N73 C74 1.519(6) ?
C74 C76 1.535(13) ?
C74 C75 1.543(15) ?
C74 C77 1.544(12) ?
C75 H751 0.99 ?
C75 H752 0.99 ?
C76 H761 0.98 ?
C76 H762 0.98 ?
C76 H763 0.98 ?
C77 H771 0.98 ?
C77 H772 0.98 ?
C77 H773 0.98 ?
O81 C81 1.359(7) ?
C81 C82 1.400(16) ?
C81 C86 1.428(16) ?
C82 C83 1.419(15) ?
C83 C84 1.39(2) ?
C83 H83 0.95 ?
C84 C85 1.39(2) ?
C84 H84 0.95 ?
C85 C86 1.353(19) ?
C85 H85 0.95 ?
C86 H86 0.95 ?

loop_
_geom_torsion_atom_site_label_1
_geom_torsion_atom_site_label_2
_geom_torsion_atom_site_label_3
_geom_torsion_atom_site_label_4
_geom_torsion
C15 O11 C12 N13 -6.0(11)
C15 O11 C12 C22 175.6(8)
O11 C12 N13 C14 -0.2(10)
C22 C12 N13 C14 177.9(8)
O11 C12 N13 Re3 -172.8(6)
C22 C12 N13 Re3 5.3(12)
O11 C12 N13 Re1 -179.2(5)
C22 C12 N13 Re1 -1.0(13)
C12 N13 C14 C17 124.2(9)
Re3 N13 C14 C17 -64.6(10)
Re1 N13 C14 C17 -56.8(9)
C12 N13 C14 C16 -108.8(9)
Re3 N13 C14 C16 62.3(10)
Re1 N13 C14 C16 70.2(9)
C12 N13 C14 C15 5.7(10)
Re3 N13 C14 C15 176.9(7)
Re1 N13 C14 C15 -175.3(6)
C12 O11 C15 C14 9.4(11)
N13 C14 C15 O11 -8.7(10)
C17 C14 C15 O11 -127.2(9)
C16 C14 C15 O11 105.1(8)
Re3 O23 C21 C22 -79.9(18)
Re3 O23 C21 C26 132.1(13)
Re1 O21 C21 C22 -26.6(13)
Re1 O21 C21 C26 159.2(8)
O23 C21 C22 C23 -152.5(8)
O21 C21 C22 C23 -175.5(8)
C26 C21 C22 C23 -1.5(12)
O23 C21 C22 C12 26.6(11)
O21 C21 C22 C12 3.7(12)
C26 C21 C22 C12 177.6(9)
N13 C12 C22 C21 9.8(13)
O11 C12 C22 C21 -172.1(8)
N13 C12 C22 C23 -171.1(9)
O11 C12 C22 C23 7.0(12)
C21 C22 C23 C24 0.3(13)
C12 C22 C23 C24 -178.8(8)
C22 C23 C24 C25 0.2(16)
C23 C24 C25 C26 0.5(19)
C24 C25 C26 C21 -1.7(19)
O23 C21 C26 C25 146.4(16)
O21 C21 C26 C25 176.6(10)
C22 C21 C26 C25 2.2(16)
C35 O31 C32 N33 2.8(10)
C35 O31 C32 C42 180.0(7)
O31 C32 N33 C34 1.2(10)
C42 C32 N33 C34 -175.5(8)
O31 C32 N33 Re1 -179.7(5)
C42 C32 N33 Re1 3.6(12)
O31 C32 N33 Re3 170.2(5)
C42 C32 N33 Re3 -6.5(13)
C32 N33 C34 C37 113.9(8)
Re1 N33 C34 C37 -65.2(9)
Re3 N33 C34 C37 -56.5(8)
C32 N33 C34 C36 -121.8(7)
Re1 N33 C34 C36 59.2(9)
Re3 N33 C34 C36 67.9(8)
C32 N33 C34 C35 -4.3(9)
Re1 N33 C34 C35 176.7(6)
Re3 N33 C34 C35 -174.6(6)
C32 O31 C35 C34 -5.3(10)
N33 C34 C35 O31 5.7(10)
C37 C34 C35 O31 -112.5(8)
C36 C34 C35 O31 122.9(8)
Re1 O41 C41 C42 -9(3)
Re1 O41 C41 C46 172.1(15)
Re3 O43 C41 C42 -16(19)
Re3 O43 C41 C46 172(12)
O41 C41 C42 C43 176.5(17)
O43 C41 C42 C43 -177(6)
C46 C41 C42 C43 -4.7(11)
O41 C41 C42 C32 -3.5(19)
O43 C41 C42 C32 3(6)
C46 C41 C42 C32 175.4(7)
N33 C32 C42 C41 6.1(13)
O31 C32 C42 C41 -170.8(7)
N33 C32 C42 C43 -173.9(8)
O31 C32 C42 C43 9.3(10)
C41 C42 C43 C44 6.5(12)
C32 C42 C43 C44 -173.5(8)
C42 C43 C44 C45 -5.5(14)
C43 C44 C45 C46 2.9(15)
C44 C45 C46 C41 -1.2(14)
O41 C41 C46 C45 -179.0(16)
O43 C41 C46 C45 174(7)
C42 C41 C46 C45 2.1(12)
C55 O51 C52 N53 3.9(10)
C55 O51 C52 C62 -174.6(8)
O51 C52 N53 C54 1.8(10)
C62 C52 N53 C54 180.0(8)
O51 C52 N53 Re4 173.1(5)
C62 C52 N53 Re4 -8.7(12)
O51 C52 N53 Re2 -178.0(5)
C62 C52 N53 Re2 0.2(13)
C52 N53 C54 C57 112.1(8)
Re4 N53 C54 C57 -57.4(10)
Re2 N53 C54 C57 -68.1(9)
C52 N53 C54 C56 -122.9(8)
Re4 N53 C54 C56 67.5(9)
Re2 N53 C54 C56 56.9(9)
C52 N53 C54 C55 -6.2(10)
Re4 N53 C54 C55 -175.8(7)
Re2 N53 C54 C55 173.6(6)
C52 O51 C55 C54 -7.6(11)
N53 C54 C55 O51 8.0(10)
C57 C54 C55 O51 -109.6(8)
C56 C54 C55 O51 124.0(8)
Re2 O61 C61 C62 14(10)
Re2 O61 C61 C66 -169(6)
Re4 O63 C61 C62 24(12)
Re4 O63 C61 C66 -161(5)
O61 C61 C62 C63 179(4)
O63 C61 C62 C63 177(7)
C66 C61 C62 C63 2.0(12)
O61 C61 C62 C52 4(5)
O63 C61 C62 C52 2(7)
C66 C61 C62 C52 -173.4(8)
N53 C52 C62 C63 174.5(8)
O51 C52 C62 C63 -7.3(11)
N53 C52 C62 C61 -10.1(13)
O51 C52 C62 C61 168.1(7)
C61 C62 C63 C64 -1.0(13)
C52 C62 C63 C64 174.4(8)
C62 C63 C64 C65 -0.3(14)
C63 C64 C65 C66 0.6(15)
C64 C65 C66 C61 0.4(15)
O61 C61 C66 C65 -179(4)
O63 C61 C66 C65 -178(6)
C62 C61 C66 C65 -1.7(13)
C75 O71 C72 N73 0.4(11)
C75 O71 C72 C82 178.5(8)
O71 C72 N73 C74 -1.0(10)
C82 C72 N73 C74 -178.7(8)
O71 C72 N73 Re2 176.4(5)
C82 C72 N73 Re2 -1.4(12)
O71 C72 N73 Re4 -175.5(5)
C82 C72 N73 Re4 6.7(13)
C72 N73 C74 C76 -117.2(9)
Re2 N73 C74 C76 65.7(10)
Re4 N73 C74 C76 58.0(9)
C72 N73 C74 C75 1.0(9)
Re2 N73 C74 C75 -176.0(7)
Re4 N73 C74 C75 176.2(6)
C72 N73 C74 C77 118.2(9)
Re2 N73 C74 C77 -58.9(11)
Re4 N73 C74 C77 -66.6(9)
C72 O71 C75 C74 0.3(11)
N73 C74 C75 O71 -0.8(10)
C76 C74 C75 O71 116.7(9)
C77 C74 C75 O71 -117.7(9)
Re2 O81 C81 C82 16(5)
Re2 O81 C81 C86 -164(3)
Re4 O83 C81 C82 28(11)
Re4 O83 C81 C86 -157(7)
O81 C81 C82 C83 -179(3)
O83 C81 C82 C83 176(4)
C86 C81 C82 C83 0.1(13)
O81 C81 C82 C72 3(3)
O83 C81 C82 C72 -2(4)
C86 C81 C82 C72 -177.4(9)
N73 C72 C82 C81 -11.1(14)
O71 C72 C82 C81 171.1(8)
N73 C72 C82 C83 171.4(9)
O71 C72 C82 C83 -6.4(11)
C81 C82 C83 C84 -2.1(14)
C72 C82 C83 C84 175.4(9)
C82 C83 C84 C85 2.7(17)
C83 C84 C85 C86 -1(2)
C84 C85 C86 C81 -1(2)
O81 C81 C86 C85 -179(3)
O83 C81 C86 C85 -174(4)
C82 C81 C86 C85 1.2(17)
